data_7107386
loop_
_publ_author_name
'Yuya Bando'
'Shohei Sakamoto'
'Ippei Yamada'
'Yohei Haketa'
'Hiromitsu Maeda'

_publ_section_title
;
 Charge-based and charge-free molecular assemblies comprising p-extended
 derivatives of anion-responsive acyclic oligopyrroles
;
_journal_name_full Chem.Commun.
_journal_page_first 2301
_journal_paper_doi 10.1039/c2cc17282h
_journal_volume 48
_journal_year 2012
_chemical_formula_sum 'C32 H33 B F2 N2 O11'
_chemical_formula_weight 670.41
_chemical_name_systematic
;
?
;
_space_group_IT_number 14
_symmetry_cell_setting monoclinic
_symmetry_Int_Tables_number 14
_symmetry_space_group_name_Hall '-P 2ybc'
_symmetry_space_group_name_H-M 'P 1 21/c 1'
_atom_sites_solution_hydrogens geom
_atom_sites_solution_primary direct
_atom_sites_solution_secondary difmap
_audit_creation_method SHELXL-97
_cell_angle_alpha 90.00
_cell_angle_beta 92.575(8)
_cell_angle_gamma 90.00
_cell_formula_units_Z 4
_cell_length_a 10.818(2)
_cell_length_b 20.488(6)
_cell_length_c 14.235(3)
_cell_measurement_temperature 123(2)
_cell_volume 3151.8(13)
_computing_structure_refinement 'SHELXL-97 (Sheldrick, 1997)'
_computing_structure_solution 'SHELXS-97 (Sheldrick, 1990)'
_diffrn_ambient_temperature 123(2)
_diffrn_detector_area_resol_mean 10.00
_diffrn_measured_fraction_theta_full 0.990
_diffrn_measured_fraction_theta_max 0.990
_diffrn_measurement_device_type 'Rigaku RAXIS-RAPID'
_diffrn_measurement_method \w
_diffrn_radiation_monochromator graphite
_diffrn_radiation_source 'fine-focus sealed tube'
_diffrn_radiation_type MoK\a
_diffrn_radiation_wavelength 0.71075
_diffrn_reflns_av_R_equivalents 0.0463
_diffrn_reflns_av_sigmaI/netI 0.0397
_diffrn_reflns_limit_h_max 12
_diffrn_reflns_limit_h_min -14
_diffrn_reflns_limit_k_max 26
_diffrn_reflns_limit_k_min -26
_diffrn_reflns_limit_l_max 18
_diffrn_reflns_limit_l_min -18
_diffrn_reflns_number 30398
_diffrn_reflns_theta_full 27.49
_diffrn_reflns_theta_max 27.49
_diffrn_reflns_theta_min 3.03
_exptl_absorpt_coefficient_mu 0.114
_exptl_absorpt_correction_T_max 0.9887
_exptl_absorpt_correction_T_min 0.9667
_exptl_absorpt_correction_type none
_exptl_crystal_colour yellow
_exptl_crystal_density_diffrn 1.413
_exptl_crystal_density_method 'not measured'
_exptl_crystal_description prism
_exptl_crystal_F_000 1400
_exptl_crystal_size_max 0.30
_exptl_crystal_size_mid 0.20
_exptl_crystal_size_min 0.10
_refine_diff_density_max 0.793
_refine_diff_density_min -0.376
_refine_diff_density_rms 0.053
_refine_ls_extinction_method none
_refine_ls_goodness_of_fit_ref 1.036
_refine_ls_hydrogen_treatment constr
_refine_ls_matrix_type full
_refine_ls_number_parameters 439
_refine_ls_number_reflns 7164
_refine_ls_number_restraints 0
_refine_ls_restrained_S_all 1.036
_refine_ls_R_factor_all 0.0658
_refine_ls_R_factor_gt 0.0457
_refine_ls_shift/su_max 0.001
_refine_ls_shift/su_mean 0.000
_refine_ls_structure_factor_coef Fsqd
_refine_ls_weighting_details 'calc w=1/[\s^2^(Fo^2^)+(0.0526P)^2^+1.6714P] where P=(Fo^2^+2Fc^2^)/3'
_refine_ls_weighting_scheme calc
_refine_ls_wR_factor_gt 0.1080
_refine_ls_wR_factor_ref 0.1180
_reflns_number_gt 5418
_reflns_number_total 7164
_reflns_threshold_expression >2sigma(I)
_cod_data_source_file c2cc17282h.txt
_cod_data_source_block 90113
_cod_original_cell_volume 3151.9(13)
_cod_original_sg_symbol_Hall '-P 2xc'
_cod_original_sg_symbol_H-M P21/c
_cod_database_code 7107386

loop_
_symmetry_equiv_pos_as_xyz
'x, y, z'
'-x, y+1/2, -z+1/2'
'-x, -y, -z'
'x, -y-1/2, z-1/2'

loop_
_atom_site_label
_atom_site_type_symbol
_atom_site_fract_x
_atom_site_fract_y
_atom_site_fract_z
_atom_site_U_iso_or_equiv
_atom_site_adp_type
_atom_site_occupancy
_atom_site_symmetry_multiplicity
_atom_site_calc_flag
_atom_site_refinement_flags
O1 O 0.26733(14) 0.54665(6) 0.72154(9) 0.0318(3) Uani 1 1 d .
O2 O 0.22101(15) 0.64598(6) 0.81102(9) 0.0320(3) Uani 1 1 d .
B1 B 0.2340(2) 0.61682(11) 0.71708(14) 0.0268(5) Uani 1 1 d .
F1 F 0.12294(12) 0.62312(6) 0.66689(8) 0.0366(3) Uani 1 1 d .
F2 F 0.32587(12) 0.64949(6) 0.67283(8) 0.0371(3) Uani 1 1 d .
N1 N 0.30867(14) 0.41635(7) 0.70816(10) 0.0197(3) Uani 1 1 d .
H1 H 0.2965 0.4358 0.6534 0.024 Uiso 1 1 calc R
N2 N 0.19164(14) 0.71064(7) 0.97720(10) 0.0204(3) Uani 1 1 d .
H2 H 0.2028 0.7372 0.9297 0.024 Uiso 1 1 calc R
O3 O 0.27813(12) 0.16692(6) 0.96731(10) 0.0278(3) Uani 1 1 d .
O4 O 0.10987(11) 0.22482(6) 0.99961(9) 0.0248(3) Uani 1 1 d .
O5 O 0.12556(13) 0.39778(7) 1.08464(10) 0.0311(3) Uani 1 1 d .
O6 O 0.20081(12) 0.30472(7) 1.14752(9) 0.0267(3) Uani 1 1 d .
O7 O 0.40867(12) 0.49816(6) 1.15279(9) 0.0275(3) Uani 1 1 d .
O8 O 0.31399(12) 0.46462(6) 1.28128(9) 0.0230(3) Uani 1 1 d .
O9 O 0.25584(14) 0.66826(7) 1.39629(9) 0.0325(3) Uani 1 1 d .
O10 O 0.38299(12) 0.58630(6) 1.36404(8) 0.0250(3) Uani 1 1 d .
C1 C 0.33463(16) 0.35203(8) 0.72021(12) 0.0206(4) Uani 1 1 d .
H3 H 0.3426 0.3208 0.6716 0.025 Uiso 1 1 calc R
C2 C 0.34743(16) 0.34002(8) 0.81537(12) 0.0181(3) Uani 1 1 d .
C3 C 0.32909(15) 0.39893(8) 0.86257(11) 0.0164(3) Uani 1 1 d .
C4 C 0.30414(15) 0.44671(8) 0.79451(11) 0.0170(3) Uani 1 1 d .
C5 C 0.27383(15) 0.51434(8) 0.80115(11) 0.0172(3) Uani 1 1 d .
C6 C 0.25092(16) 0.54474(8) 0.88510(12) 0.0192(3) Uani 1 1 d .
H4 H 0.2550 0.5203 0.9418 0.023 Uiso 1 1 calc R
C7 C 0.22211(15) 0.61027(8) 0.88758(11) 0.0171(3) Uani 1 1 d .
C8 C 0.19546(15) 0.64321(8) 0.97248(12) 0.0172(3) Uani 1 1 d .
C9 C 0.17071(15) 0.62028(8) 1.06154(11) 0.0168(3) Uani 1 1 d .
C10 C 0.15291(15) 0.67440(8) 1.11917(12) 0.0188(3) Uani 1 1 d .
C11 C 0.16812(16) 0.72983(9) 1.06600(12) 0.0208(4) Uani 1 1 d .
H5 H 0.1631 0.7736 1.0876 0.025 Uiso 1 1 calc R
C12 C 0.38179(16) 0.28397(8) 0.87911(12) 0.0194(3) Uani 1 1 d .
H6 H 0.3888 0.2418 0.8445 0.023 Uiso 1 1 calc R
C13 C 0.50526(17) 0.30407(9) 0.93262(14) 0.0252(4) Uani 1 1 d .
H7 H 0.5299 0.2700 0.9790 0.030 Uiso 1 1 calc R
H8 H 0.5718 0.3083 0.8875 0.030 Uiso 1 1 calc R
C14 C 0.48717(16) 0.36980(9) 0.98353(13) 0.0239(4) Uani 1 1 d .
H9 H 0.5445 0.4028 0.9592 0.029 Uiso 1 1 calc R
H10 H 0.5065 0.3644 1.0517 0.029 Uiso 1 1 calc R
C15 C 0.35067(16) 0.39380(8) 0.96738(11) 0.0180(3) Uani 1 1 d .
H11 H 0.3343 0.4357 1.0006 0.022 Uiso 1 1 calc R
C16 C 0.28568(15) 0.28154(8) 0.95423(11) 0.0174(3) Uani 1 1 d .
C17 C 0.22558(15) 0.21874(8) 0.97457(11) 0.0176(3) Uani 1 1 d .
C18 C 0.05064(17) 0.16505(10) 1.02757(14) 0.0282(4) Uani 1 1 d .
H12 H 0.0361 0.1370 0.9724 0.042 Uiso 1 1 calc R
H13 H -0.0285 0.1753 1.0550 0.042 Uiso 1 1 calc R
H14 H 0.1042 0.1423 1.0743 0.042 Uiso 1 1 calc R
C19 C 0.27123(15) 0.33782(8) 1.00053(11) 0.0173(3) Uani 1 1 d .
C20 C 0.18991(16) 0.35043(9) 1.08043(12) 0.0197(3) Uani 1 1 d .
C21 C 0.1172(2) 0.31243(11) 1.22363(14) 0.0356(5) Uani 1 1 d .
H15 H 0.1378 0.3525 1.2584 0.053 Uiso 1 1 calc R
H16 H 0.1255 0.2749 1.2662 0.053 Uiso 1 1 calc R
H17 H 0.0319 0.3150 1.1977 0.053 Uiso 1 1 calc R
C22 C 0.15159(15) 0.55630(8) 1.11030(11) 0.0178(3) Uani 1 1 d .
H18 H 0.1677 0.5179 1.0692 0.021 Uiso 1 1 calc R
C23 C 0.01615(16) 0.55766(9) 1.14438(12) 0.0232(4) Uani 1 1 d .
H19 H -0.0430 0.5603 1.0894 0.028 Uiso 1 1 calc R
H20 H -0.0008 0.5170 1.1791 0.028 Uiso 1 1 calc R
C24 C -0.00120(17) 0.61739(10) 1.20923(13) 0.0262(4) Uani 1 1 d .
H21 H -0.0240 0.6024 1.2723 0.031 Uiso 1 1 calc R
H22 H -0.0689 0.6453 1.1829 0.031 Uiso 1 1 calc R
C25 C 0.12114(16) 0.65743(9) 1.21779(12) 0.0210(4) Uani 1 1 d .
H23 H 0.1143 0.6968 1.2588 0.025 Uiso 1 1 calc R
C26 C 0.23533(16) 0.55747(8) 1.19936(11) 0.0179(3) Uani 1 1 d .
C27 C 0.32976(16) 0.50480(8) 1.20906(11) 0.0178(3) Uani 1 1 d .
C28 C 0.4115(2) 0.41651(10) 1.29527(14) 0.0318(5) Uani 1 1 d .
H24 H 0.4185 0.3908 1.2377 0.048 Uiso 1 1 calc R
H25 H 0.3917 0.3875 1.3472 0.048 Uiso 1 1 calc R
H26 H 0.4901 0.4387 1.3103 0.048 Uiso 1 1 calc R
C29 C 0.22007(16) 0.60983(8) 1.25459(12) 0.0184(3) Uani 1 1 d .
C30 C 0.28677(16) 0.62476(8) 1.34455(12) 0.0192(3) Uani 1 1 d .
C31 C 0.44642(19) 0.59678(10) 1.45483(13) 0.0295(4) Uani 1 1 d .
H27 H 0.4847 0.6401 1.4561 0.044 Uiso 1 1 calc R
H28 H 0.5105 0.5634 1.4651 0.044 Uiso 1 1 calc R
H29 H 0.3868 0.5939 1.5045 0.044 Uiso 1 1 calc R
O11 O 0.27159(14) 0.03521(7) 0.02032(10) 0.0321(3) Uani 1 1 d .
H30 H 0.2665 0.0710 -0.0084 0.048 Uiso 1 1 calc R
C32 C 0.1671(2) -0.00294(12) -0.00361(18) 0.0413(5) Uani 1 1 d .
H31 H 0.1841 -0.0486 0.0128 0.062 Uiso 1 1 calc R
H32 H 0.1477 0.0005 -0.0713 0.062 Uiso 1 1 calc R
H33 H 0.0966 0.0126 0.0310 0.062 Uiso 1 1 calc R

loop_
_atom_site_aniso_label
_atom_site_aniso_U_11
_atom_site_aniso_U_22
_atom_site_aniso_U_33
_atom_site_aniso_U_23
_atom_site_aniso_U_13
_atom_site_aniso_U_12
O1 0.0587(10) 0.0202(7) 0.0166(6) 0.0039(5) 0.0033(6) 0.0129(6)
O2 0.0601(10) 0.0162(6) 0.0200(6) 0.0041(5) 0.0053(6) 0.0098(6)
B1 0.0414(13) 0.0205(10) 0.0187(9) 0.0055(8) 0.0039(9) 0.0094(9)
F1 0.0426(7) 0.0334(7) 0.0334(6) -0.0020(5) -0.0037(5) 0.0132(5)
F2 0.0468(7) 0.0271(6) 0.0385(7) 0.0055(5) 0.0152(6) 0.0081(5)
N1 0.0263(8) 0.0167(7) 0.0164(7) 0.0008(5) 0.0027(6) 0.0021(6)
N2 0.0259(8) 0.0135(7) 0.0214(7) 0.0007(6) -0.0028(6) 0.0024(6)
O3 0.0306(7) 0.0146(6) 0.0390(8) 0.0025(5) 0.0124(6) 0.0018(5)
O4 0.0188(6) 0.0192(6) 0.0367(7) 0.0061(5) 0.0040(5) 0.0000(5)
O5 0.0395(8) 0.0213(7) 0.0335(7) 0.0025(6) 0.0130(6) 0.0072(6)
O6 0.0304(7) 0.0301(7) 0.0201(6) 0.0078(5) 0.0060(5) 0.0047(6)
O7 0.0300(7) 0.0274(7) 0.0258(7) 0.0047(5) 0.0098(6) 0.0079(6)
O8 0.0267(7) 0.0198(6) 0.0229(6) 0.0055(5) 0.0043(5) 0.0042(5)
O9 0.0430(8) 0.0295(8) 0.0242(7) -0.0110(6) -0.0070(6) 0.0123(6)
O10 0.0245(7) 0.0281(7) 0.0217(6) -0.0064(5) -0.0068(5) 0.0071(5)
C1 0.0246(9) 0.0159(8) 0.0216(8) -0.0013(6) 0.0047(7) 0.0017(7)
C2 0.0184(8) 0.0150(8) 0.0211(8) 0.0015(6) 0.0042(7) 0.0002(6)
C3 0.0151(8) 0.0154(8) 0.0187(8) 0.0013(6) 0.0012(6) -0.0011(6)
C4 0.0172(8) 0.0174(8) 0.0164(8) -0.0012(6) 0.0022(6) -0.0009(6)
C5 0.0160(8) 0.0167(8) 0.0188(8) 0.0035(6) -0.0006(6) -0.0004(6)
C6 0.0244(9) 0.0153(8) 0.0178(8) 0.0017(6) 0.0022(7) 0.0006(7)
C7 0.0158(8) 0.0165(8) 0.0187(8) 0.0029(6) -0.0015(6) -0.0014(6)
C8 0.0167(8) 0.0121(8) 0.0224(8) 0.0002(6) -0.0031(7) 0.0010(6)
C9 0.0161(8) 0.0142(8) 0.0196(8) -0.0018(6) -0.0032(6) 0.0016(6)
C10 0.0174(8) 0.0173(8) 0.0214(8) -0.0032(6) -0.0037(6) 0.0026(7)
C11 0.0221(9) 0.0154(8) 0.0243(9) -0.0043(7) -0.0062(7) 0.0040(7)
C12 0.0210(8) 0.0154(8) 0.0224(8) 0.0019(6) 0.0049(7) 0.0019(7)
C13 0.0186(9) 0.0250(10) 0.0322(10) 0.0067(8) 0.0015(7) 0.0036(7)
C14 0.0205(9) 0.0243(10) 0.0264(9) 0.0057(7) -0.0041(7) -0.0031(7)
C15 0.0214(8) 0.0140(8) 0.0185(8) 0.0011(6) -0.0007(7) -0.0012(6)
C16 0.0181(8) 0.0155(8) 0.0186(8) 0.0032(6) 0.0003(7) 0.0022(6)
C17 0.0193(8) 0.0183(8) 0.0150(7) 0.0020(6) 0.0004(6) 0.0007(7)
C18 0.0217(9) 0.0257(10) 0.0374(11) 0.0113(8) 0.0028(8) -0.0026(8)
C19 0.0181(8) 0.0165(8) 0.0171(8) 0.0035(6) -0.0016(6) 0.0014(6)
C20 0.0217(8) 0.0181(9) 0.0193(8) -0.0005(6) -0.0003(7) -0.0029(7)
C21 0.0409(12) 0.0441(13) 0.0227(10) 0.0057(9) 0.0117(9) -0.0001(10)
C22 0.0208(8) 0.0154(8) 0.0172(8) -0.0016(6) -0.0003(6) -0.0005(6)
C23 0.0190(8) 0.0269(10) 0.0236(9) -0.0007(7) -0.0004(7) -0.0037(7)
C24 0.0187(9) 0.0338(11) 0.0263(9) -0.0047(8) 0.0027(7) 0.0029(8)
C25 0.0227(9) 0.0206(9) 0.0193(8) -0.0051(7) -0.0026(7) 0.0059(7)
C26 0.0191(8) 0.0173(8) 0.0172(8) 0.0016(6) 0.0015(6) 0.0001(7)
C27 0.0210(8) 0.0146(8) 0.0177(8) -0.0008(6) -0.0001(7) -0.0020(6)
C28 0.0368(11) 0.0272(10) 0.0316(10) 0.0111(8) 0.0047(9) 0.0122(9)
C29 0.0179(8) 0.0193(8) 0.0181(8) -0.0012(6) 0.0006(7) 0.0019(7)
C30 0.0219(8) 0.0163(8) 0.0193(8) -0.0002(6) 0.0009(7) 0.0009(7)
C31 0.0291(10) 0.0349(11) 0.0235(9) -0.0033(8) -0.0088(8) 0.0032(8)
O11 0.0418(8) 0.0254(7) 0.0286(7) 0.0014(6) -0.0020(6) -0.0039(6)
C32 0.0355(12) 0.0360(13) 0.0528(14) -0.0024(10) 0.0046(10) -0.0061(10)

loop_
_atom_type_symbol
_atom_type_description
_atom_type_scat_dispersion_real
_atom_type_scat_dispersion_imag
_atom_type_scat_source
C C 0.0033 0.0016 'International Tables Vol C Tables 4.2.6.8 and 6.1.1.4'
H H 0.0000 0.0000 'International Tables Vol C Tables 4.2.6.8 and 6.1.1.4'
B B 0.0013 0.0007 'International Tables Vol C Tables 4.2.6.8 and 6.1.1.4'
F F 0.0171 0.0103 'International Tables Vol C Tables 4.2.6.8 and 6.1.1.4'
N N 0.0061 0.0033 'International Tables Vol C Tables 4.2.6.8 and 6.1.1.4'
O O 0.0106 0.0060 'International Tables Vol C Tables 4.2.6.8 and 6.1.1.4'

loop_
_geom_angle_atom_site_label_1
_geom_angle_atom_site_label_2
_geom_angle_atom_site_label_3
_geom_angle
C5 O1 B1 121.99(14)
C7 O2 B1 121.91(15)
F2 B1 F1 110.41(16)
F2 B1 O2 108.54(18)
F1 B1 O2 108.41(16)
F2 B1 O1 108.19(16)
F1 B1 O1 108.56(18)
O2 B1 O1 112.73(15)
C1 N1 C4 109.91(14)
C1 N1 H1 125.0
C4 N1 H1 125.0
C11 N2 C8 109.96(14)
C11 N2 H2 125.0
C8 N2 H2 125.0
C17 O4 C18 115.52(14)
C20 O6 C21 114.75(15)
C27 O8 C28 114.07(14)
C30 O10 C31 115.72(14)
N1 C1 C2 108.00(15)
N1 C1 H3 126.0
C2 C1 H3 126.0
C1 C2 C3 107.93(15)
C1 C2 C12 137.96(16)
C3 C2 C12 113.98(15)
C4 C3 C2 107.38(14)
C4 C3 C15 139.02(15)
C2 C3 C15 113.39(14)
N1 C4 C3 106.77(14)
N1 C4 C5 120.91(15)
C3 C4 C5 132.27(15)
O1 C5 C6 121.04(16)
O1 C5 C4 115.85(15)
C6 C5 C4 123.10(15)
C7 C6 C5 120.75(16)
C7 C6 H4 119.6
C5 C6 H4 119.6
O2 C7 C6 121.01(15)
O2 C7 C8 116.46(15)
C6 C7 C8 122.51(15)
N2 C8 C9 106.61(14)
N2 C8 C7 121.45(15)
C9 C8 C7 131.94(16)
C8 C9 C10 107.73(15)
C8 C9 C22 138.85(15)
C10 C9 C22 113.31(14)
C11 C10 C9 107.95(15)
C11 C10 C25 137.92(16)
C9 C10 C25 114.11(15)
N2 C11 C10 107.72(15)
N2 C11 H5 126.1
C10 C11 H5 126.1
C2 C12 C16 106.90(14)
C2 C12 C13 106.03(14)
C16 C12 C13 105.16(14)
C2 C12 H6 112.7
C16 C12 H6 112.7
C13 C12 H6 112.7
C14 C13 C12 109.55(14)
C14 C13 H7 109.8
C12 C13 H7 109.8
C14 C13 H8 109.8
C12 C13 H8 109.8
H7 C13 H8 108.2
C13 C14 C15 110.10(14)
C13 C14 H9 109.6
C15 C14 H9 109.6
C13 C14 H10 109.6
C15 C14 H10 109.6
H9 C14 H10 108.2
C3 C15 C19 107.21(14)
C3 C15 C14 105.75(14)
C19 C15 C14 105.09(13)
C3 C15 H11 112.7
C19 C15 H11 112.7
C14 C15 H11 112.7
C19 C16 C17 126.24(15)
C19 C16 C12 114.51(15)
C17 C16 C12 119.07(14)
O3 C17 O4 124.00(16)
O3 C17 C16 122.34(15)
O4 C17 C16 113.65(14)
O4 C18 H12 109.5
O4 C18 H13 109.5
H12 C18 H13 109.5
O4 C18 H14 109.5
H12 C18 H14 109.5
H13 C18 H14 109.5
C16 C19 C20 127.57(15)
C16 C19 C15 114.59(14)
C20 C19 C15 117.82(14)
O5 C20 O6 124.32(16)
O5 C20 C19 122.89(16)
O6 C20 C19 112.74(15)
O6 C21 H15 109.5
O6 C21 H16 109.5
H15 C21 H16 109.5
O6 C21 H17 109.5
H15 C21 H17 109.5
H16 C21 H17 109.5
C9 C22 C26 106.35(13)
C9 C22 C23 106.15(14)
C26 C22 C23 105.76(13)
C9 C22 H18 112.7
C26 C22 H18 112.7
C23 C22 H18 112.7
C24 C23 C22 109.83(14)
C24 C23 H19 109.7
C22 C23 H19 109.7
C24 C23 H20 109.7
C22 C23 H20 109.7
H19 C23 H20 108.2
C23 C24 C25 109.71(14)
C23 C24 H21 109.7
C25 C24 H21 109.7
C23 C24 H22 109.7
C25 C24 H22 109.7
H21 C24 H22 108.2
C10 C25 C29 106.44(14)
C10 C25 C24 106.16(14)
C29 C25 C24 105.73(15)
C10 C25 H23 112.7
C29 C25 H23 112.7
C24 C25 H23 112.7
C29 C26 C27 128.77(16)
C29 C26 C22 114.50(15)
C27 C26 C22 116.45(14)
O7 C27 O8 124.18(16)
O7 C27 C26 121.63(15)
O8 C27 C26 114.08(14)
O8 C28 H24 109.5
O8 C28 H25 109.5
H24 C28 H25 109.5
O8 C28 H26 109.5
H24 C28 H26 109.5
H25 C28 H26 109.5
C26 C29 C30 127.27(16)
C26 C29 C25 114.37(15)
C30 C29 C25 118.36(14)
O9 C30 O10 123.06(16)
O9 C30 C29 122.86(16)
O10 C30 C29 114.08(14)
O10 C31 H27 109.5
O10 C31 H28 109.5
H27 C31 H28 109.5
O10 C31 H29 109.5
H27 C31 H29 109.5
H28 C31 H29 109.5
C32 O11 H30 109.5
O11 C32 H31 109.5
O11 C32 H32 109.5
H31 C32 H32 109.5
O11 C32 H33 109.5
H31 C32 H33 109.5
H32 C32 H33 109.5

loop_
_geom_bond_atom_site_label_1
_geom_bond_atom_site_label_2
_geom_bond_distance
O1 C5 1.312(2)
O1 B1 1.483(2)
O2 C7 1.312(2)
O2 B1 1.477(2)
B1 F2 1.375(3)
B1 F1 1.376(3)
N1 C1 1.357(2)
N1 C4 1.381(2)
N1 H1 0.8800
N2 C11 1.359(2)
N2 C8 1.384(2)
N2 H2 0.8800
O3 C17 1.211(2)
O4 C17 1.323(2)
O4 C18 1.446(2)
O5 C20 1.197(2)
O6 C20 1.339(2)
O6 C21 1.451(2)
O7 C27 1.204(2)
O8 C27 1.334(2)
O8 C28 1.451(2)
O9 C30 1.213(2)
O10 C30 1.325(2)
O10 C31 1.452(2)
C1 C2 1.378(2)
C1 H3 0.9500
C2 C3 1.400(2)
C2 C12 1.500(2)
C3 C4 1.395(2)
C3 C15 1.503(2)
C4 C5 1.428(2)
C5 C6 1.380(2)
C6 C7 1.379(2)
C6 H4 0.9500
C7 C8 1.425(2)
C8 C9 1.389(2)
C9 C10 1.398(2)
C9 C22 1.502(2)
C10 C11 1.379(2)
C10 C25 1.501(2)
C11 H5 0.9500
C12 C16 1.525(2)
C12 C13 1.563(3)
C12 H6 1.0000
C13 C14 1.546(3)
C13 H7 0.9900
C13 H8 0.9900
C14 C15 1.564(2)
C14 H9 0.9900
C14 H10 0.9900
C15 C19 1.521(2)
C15 H11 1.0000
C16 C19 1.341(2)
C16 C17 1.476(2)
C18 H12 0.9800
C18 H13 0.9800
C18 H14 0.9800
C19 C20 1.491(2)
C21 H15 0.9800
C21 H16 0.9800
C21 H17 0.9800
C22 C26 1.525(2)
C22 C23 1.564(2)
C22 H18 1.0000
C23 C24 1.549(3)
C23 H19 0.9900
C23 H20 0.9900
C24 C25 1.557(3)
C24 H21 0.9900
C24 H22 0.9900
C25 C29 1.523(2)
C25 H23 1.0000
C26 C29 1.344(2)
C26 C27 1.488(2)
C28 H24 0.9800
C28 H25 0.9800
C28 H26 0.9800
C29 C30 1.473(2)
C31 H27 0.9800
C31 H28 0.9800
C31 H29 0.9800
O11 C32 1.404(3)
O11 H30 0.8400
C32 H31 0.9800
C32 H32 0.9800
C32 H33 0.9800

loop_
_geom_torsion_atom_site_label_1
_geom_torsion_atom_site_label_2
_geom_torsion_atom_site_label_3
_geom_torsion_atom_site_label_4
_geom_torsion
C7 O2 B1 F2 -128.80(18)
C7 O2 B1 F1 111.24(19)
C7 O2 B1 O1 -9.0(3)
C5 O1 B1 F2 125.21(18)
C5 O1 B1 F1 -114.95(19)
C5 O1 B1 O2 5.2(3)
C4 N1 C1 C2 -0.1(2)
N1 C1 C2 C3 -0.2(2)
N1 C1 C2 C12 -175.66(19)
C1 C2 C3 C4 0.40(19)
C12 C2 C3 C4 177.07(14)
C1 C2 C3 C15 -175.35(14)
C12 C2 C3 C15 1.3(2)
C1 N1 C4 C3 0.32(19)
C1 N1 C4 C5 -177.70(15)
C2 C3 C4 N1 -0.44(18)
C15 C3 C4 N1 173.61(19)
C2 C3 C4 C5 177.27(18)
C15 C3 C4 C5 -8.7(4)
B1 O1 C5 C6 -0.7(3)
B1 O1 C5 C4 178.57(17)
N1 C4 C5 O1 -8.7(2)
C3 C4 C5 O1 173.85(17)
N1 C4 C5 C6 170.53(16)
C3 C4 C5 C6 -6.9(3)
O1 C5 C6 C7 -0.9(3)
C4 C5 C6 C7 179.95(16)
B1 O2 C7 C6 8.2(3)
B1 O2 C7 C8 -173.44(17)
C5 C6 C7 O2 -3.0(3)
C5 C6 C7 C8 178.74(16)
C11 N2 C8 C9 1.27(19)
C11 N2 C8 C7 -178.21(15)
O2 C7 C8 N2 -11.7(2)
C6 C7 C8 N2 166.66(16)
O2 C7 C8 C9 168.98(18)
C6 C7 C8 C9 -12.7(3)
N2 C8 C9 C10 -0.34(19)
C7 C8 C9 C10 179.07(17)
N2 C8 C9 C22 175.48(19)
C7 C8 C9 C22 -5.1(4)
C8 C9 C10 C11 -0.69(19)
C22 C9 C10 C11 -177.69(15)
C8 C9 C10 C25 178.19(14)
C22 C9 C10 C25 1.2(2)
C8 N2 C11 C10 -1.7(2)
C9 C10 C11 N2 1.5(2)
C25 C10 C11 N2 -177.01(19)
C1 C2 C12 C16 -133.1(2)
C3 C2 C12 C16 51.66(19)
C1 C2 C12 C13 115.1(2)
C3 C2 C12 C13 -60.16(18)
C2 C12 C13 C14 55.81(18)
C16 C12 C13 C14 -57.22(17)
C12 C13 C14 C15 1.59(19)
C4 C3 C15 C19 132.9(2)
C2 C3 C15 C19 -53.25(18)
C4 C3 C15 C14 -115.3(2)
C2 C3 C15 C14 58.50(18)
C13 C14 C15 C3 -57.91(17)
C13 C14 C15 C19 55.33(17)
C2 C12 C16 C19 -53.91(19)
C13 C12 C16 C19 58.51(19)
C2 C12 C16 C17 130.71(16)
C13 C12 C16 C17 -116.87(16)
C18 O4 C17 O3 5.8(2)
C18 O4 C17 C16 -175.19(15)
C19 C16 C17 O3 -143.14(19)
C12 C16 C17 O3 31.7(2)
C19 C16 C17 O4 37.9(2)
C12 C16 C17 O4 -147.34(15)
C17 C16 C19 C20 -1.8(3)
C12 C16 C19 C20 -176.75(16)
C17 C16 C19 C15 176.69(15)
C12 C16 C19 C15 1.7(2)
C3 C15 C19 C16 52.02(19)
C14 C15 C19 C16 -60.17(18)
C3 C15 C19 C20 -129.38(15)
C14 C15 C19 C20 118.43(16)
C21 O6 C20 O5 6.6(3)
C21 O6 C20 C19 -175.91(16)
C16 C19 C20 O5 -135.1(2)
C15 C19 C20 O5 46.5(2)
C16 C19 C20 O6 47.4(2)
C15 C19 C20 O6 -131.03(16)
C8 C9 C22 C26 130.5(2)
C10 C9 C22 C26 -53.89(18)
C8 C9 C22 C23 -117.2(2)
C10 C9 C22 C23 58.42(18)
C9 C22 C23 C24 -57.50(18)
C26 C22 C23 C24 55.22(18)
C22 C23 C24 C25 1.1(2)
C11 C10 C25 C29 -129.3(2)
C9 C10 C25 C29 52.34(19)
C11 C10 C25 C24 118.4(2)
C9 C10 C25 C24 -59.99(19)
C23 C24 C25 C10 55.88(19)
C23 C24 C25 C29 -56.94(18)
C9 C22 C26 C29 53.47(18)
C23 C22 C26 C29 -59.11(19)
C9 C22 C26 C27 -120.98(16)
C23 C22 C26 C27 126.44(15)
C28 O8 C27 O7 8.4(3)
C28 O8 C27 C26 -175.33(15)
C29 C26 C27 O7 -113.1(2)
C22 C26 C27 O7 60.5(2)
C29 C26 C27 O8 70.5(2)
C22 C26 C27 O8 -115.93(16)
C27 C26 C29 C30 -6.4(3)
C22 C26 C29 C30 180.00(16)
C27 C26 C29 C25 174.18(16)
C22 C26 C29 C25 0.6(2)
C10 C25 C29 C26 -53.6(2)
C24 C25 C29 C26 59.00(19)
C10 C25 C29 C30 126.88(16)
C24 C25 C29 C30 -120.50(16)
C31 O10 C30 O9 3.4(3)
C31 O10 C30 C29 -176.26(15)
C26 C29 C30 O9 -169.53(18)
C25 C29 C30 O9 9.9(3)
C26 C29 C30 O10 10.2(3)
C25 C29 C30 O10 -170.40(15)
